data_7161063
loop_
_publ_author_name
'Wang, Shengxin'
'Zhang, Yanhua'
'Wang, Chao'
'Zong, Lili'

_publ_section_title
;
 Diastereoselective oxidative cyclization of 1,4-dienes for the synthesis
 of oxetanes.
;
_journal_issue 13
_journal_name_full 'Organic &amp; biomolecular chemistry'
_journal_page_first 2660
_journal_page_last 2664
_journal_paper_doi 10.1039/d6ob00220j
_journal_volume 24
_journal_year 2026
_chemical_formula_moiety 'C25 H26 N2 O11'
_chemical_formula_sum 'C25 H26 N2 O11'
_chemical_formula_weight 530.48
_space_group_crystal_system triclinic
_space_group_IT_number 2
_space_group_name_Hall '-P 1'
_space_group_name_H-M_alt 'P -1'
_atom_sites_solution_hydrogens geom
_atom_sites_solution_primary direct
_audit_creation_date 2024-09-27
_audit_creation_method
;
Olex2 1.5-beta
(compiled 2022.04.07 svn.rca3783a0 for OlexSys, GUI svn.r6439)
;
_audit_update_record
;
2025-11-11 deposited with the CCDC.	2026-03-10 downloaded from the CCDC.
;
_cell_angle_alpha 71.305(3)
_cell_angle_beta 87.165(2)
_cell_angle_gamma 73.744(2)
_cell_formula_units_Z 2
_cell_length_a 7.5470(4)
_cell_length_b 11.1144(7)
_cell_length_c 16.8902(10)
_cell_measurement_reflns_used 3251
_cell_measurement_temperature 303.10
_cell_measurement_theta_max 56.714
_cell_measurement_theta_min 5.535
_cell_volume 1287.09(13)
_computing_cell_refinement 'SAINT V8.40B (?, 2016)'
_computing_data_reduction 'SAINT V8.40B (?, 2016)'
_computing_molecular_graphics 'Olex2 1.5-beta (Dolomanov et al., 2009)'
_computing_publication_material 'Olex2 1.5-beta (Dolomanov et al., 2009)'
_computing_structure_refinement 'SHELXL 2018/3 (Sheldrick, 2015)'
_computing_structure_solution 'SHELXS  (Sheldrick, 2008)'
_diffrn_ambient_temperature 303.10
_diffrn_measured_fraction_theta_full 0.985
_diffrn_measured_fraction_theta_max 0.985
_diffrn_measurement_device_type Bruker
_diffrn_radiation_type CuK\a
_diffrn_radiation_wavelength 1.54178
_diffrn_reflns_av_R_equivalents 0.0885
_diffrn_reflns_av_unetI/netI 0.0479
_diffrn_reflns_Laue_measured_fraction_full 0.985
_diffrn_reflns_Laue_measured_fraction_max 0.985
_diffrn_reflns_number 4461
_diffrn_reflns_point_group_measured_fraction_full 0.985
_diffrn_reflns_point_group_measured_fraction_max 0.985
_diffrn_reflns_theta_full 66.561
_diffrn_reflns_theta_max 66.561
_diffrn_reflns_theta_min 2.764
_diffrn_source_current 1.0
_diffrn_source_power 0.05
_diffrn_source_voltage 50.0
_exptl_absorpt_coefficient_mu 0.925
_exptl_absorpt_correction_T_max 0.753056
_exptl_absorpt_correction_T_min 0.549501
_exptl_absorpt_correction_type multi-scan
_exptl_absorpt_process_details
;
 TWINABS-2012/1 (Bruker,2012) was used for absorption correction.
 
For component 1:
 wR2(int) was 0.1264 before and 0.0824 after correction.
 
For component 2:
 wR2(int) was 0.1207 before and 0.0774 after correction.
 The Ratio of minimum to maximum transmission is 0.73.

Final HKLF 4 output contains 34203 reflections, Rint = 0.0944
 (16236 with I > 3sig(I), Rint = 0.0885)
;
_exptl_crystal_colour colourless
_exptl_crystal_colour_primary colourless
_exptl_crystal_density_diffrn 1.369
_exptl_crystal_description block
_exptl_crystal_F_000 556
_exptl_crystal_size_max 0.15
_exptl_crystal_size_mid 0.12
_exptl_crystal_size_min 0.1
_refine_diff_density_max 0.535
_refine_diff_density_min -0.293
_refine_diff_density_rms 0.084
_refine_ls_extinction_method none
_refine_ls_goodness_of_fit_ref 1.171
_refine_ls_hydrogen_treatment constr
_refine_ls_matrix_type full
_refine_ls_number_parameters 346
_refine_ls_number_reflns 4461
_refine_ls_number_restraints 0
_refine_ls_restrained_S_all 1.171
_refine_ls_R_factor_all 0.1201
_refine_ls_R_factor_gt 0.0958
_refine_ls_shift/su_max 0.000
_refine_ls_shift/su_mean 0.000
_refine_ls_structure_factor_coef Fsqd
_refine_ls_weighting_details 'w=1/[\s^2^(Fo^2^)+(0.1796P)^2^+0.3993P] where P=(Fo^2^+2Fc^2^)/3'
_refine_ls_weighting_scheme calc
_refine_ls_wR_factor_gt 0.2923
_refine_ls_wR_factor_ref 0.3188
_reflns_Friedel_coverage 0.000
_reflns_number_gt 3221
_reflns_number_total 4461
_reflns_threshold_expression 'I > 2\s(I)'
_cod_data_source_file d6ob00220j2.cif
_cod_data_source_block 4062
_cod_depositor_comments 'Adding full bibliography for 7161063.cif.'
_cod_database_code 7161063
_shelx_shelxl_version_number 2018/3
_shelx_space_group_comment
;
The symmetry employed for this shelxl refinement is uniquely defined
by the following loop, which should always be used as a source of
symmetry information in preference to the above space-group names.
They are only intended as comments.
;
_shelx_estimated_absorpt_t_max 0.913
_shelx_estimated_absorpt_t_min 0.874
_olex2_refinement_description
;
1. Fixed Uiso
 At 1.2 times of:
  All C(H) groups, All C(H,H) groups
 At 1.5 times of:
  All C(H,H,H) groups
2.a Ternary CH refined with riding coordinates:
 C11(H11), C12(H12), C13(H13)
2.b Secondary CH2 refined with riding coordinates:
 C8(H8A,H8B), C14(H14A,H14B), C15(H15A,H15B)
2.c Aromatic/amide H refined with riding coordinates:
 C2(H2), C3(H3), C5(H5), C6(H6), C19(H19), C20(H20), C22(H22), C23(H23)
2.d Idealised Me refined as rotating group:
 C10(H10A,H10B,H10C), C16(H16A,H16B,H16C), C25(H25A,H25B,H25C)
;
_olex2_submission_special_instructions 'No special instructions were received'

loop_
_space_group_symop_operation_xyz
'x, y, z'
'-x, -y, -z'

loop_
_atom_site_label
_atom_site_type_symbol
_atom_site_fract_x
_atom_site_fract_y
_atom_site_fract_z
_atom_site_U_iso_or_equiv
_atom_site_adp_type
_atom_site_occupancy
_atom_site_site_symmetry_order
_atom_site_calc_flag
_atom_site_refinement_flags_posn
_atom_site_refinement_flags_adp
_atom_site_refinement_flags_occupancy
_atom_site_disorder_assembly
_atom_site_disorder_group
O1 O 0.2726(7) 0.6887(5) -0.1381(2) 0.1471(17) Uani 1 1 d . . . . .
O2 O 0.1487(7) 0.8940(5) -0.1524(2) 0.1539(18) Uani 1 1 d . . . . .
O3 O 0.2453(6) 0.7552(3) 0.2752(2) 0.1324(15) Uani 1 1 d . . . . .
O4 O 0.3839(4) 0.5468(2) 0.28370(16) 0.0802(8) Uani 1 1 d . . . . .
O5 O 0.4924(4) 0.3231(3) 0.49745(14) 0.0785(8) Uani 1 1 d . . . . .
O6 O 0.2517(5) 0.3040(3) 0.25629(18) 0.1119(12) Uani 1 1 d . . . . .
O7 O 0.4047(3) 0.1749(2) 0.37647(13) 0.0674(7) Uani 1 1 d . . . . .
O8 O 0.2453(3) 0.2718(2) 0.63172(13) 0.0694(7) Uani 1 1 d . . . . .
O9 O 0.0547(4) 0.4710(2) 0.62113(15) 0.0860(8) Uani 1 1 d . . . . .
O10 O 0.3468(7) 0.1288(4) 1.0535(2) 0.1454(17) Uani 1 1 d . . . . .
O11 O 0.2138(8) 0.3277(4) 1.0440(2) 0.1524(18) Uani 1 1 d . . . . .
N1 N 0.2159(7) 0.7785(5) -0.1098(3) 0.1152(14) Uani 1 1 d . . . . .
N2 N 0.2707(6) 0.2406(4) 1.0133(2) 0.0940(11) Uani 1 1 d . . . . .
C1 C 0.2790(5) 0.6959(3) 0.1502(3) 0.0761(10) Uani 1 1 d . . . . .
C2 C 0.2125(7) 0.8241(4) 0.0991(3) 0.0958(13) Uani 1 1 d . . . . .
H2 H 0.180533 0.892537 0.122092 0.115 Uiso 1 1 calc R U . . .
C3 C 0.1926(7) 0.8524(4) 0.0138(3) 0.0993(14) Uani 1 1 d . . . . .
H3 H 0.149972 0.939310 -0.021180 0.119 Uiso 1 1 calc R U . . .
C4 C 0.2371(6) 0.7496(4) -0.0184(3) 0.0870(11) Uani 1 1 d . . . . .
C5 C 0.3002(7) 0.6198(4) 0.0320(3) 0.0931(13) Uani 1 1 d . . . . .
H5 H 0.327304 0.551301 0.009108 0.112 Uiso 1 1 calc R U . . .
C6 C 0.3222(6) 0.5937(4) 0.1165(3) 0.0835(11) Uani 1 1 d . . . . .
H6 H 0.366393 0.506765 0.151332 0.100 Uiso 1 1 calc R U . . .
C7 C 0.3001(6) 0.6711(4) 0.2425(3) 0.0784(10) Uani 1 1 d . . . . .
C8 C 0.4046(6) 0.5116(4) 0.3736(2) 0.0767(10) Uani 1 1 d . . . . .
H8A H 0.285899 0.537875 0.397239 0.092 Uiso 1 1 calc R U . . .
H8B H 0.487177 0.554782 0.388340 0.092 Uiso 1 1 calc R U . . .
C9 C 0.4844(5) 0.3628(4) 0.4059(2) 0.0697(9) Uani 1 1 d . . . . .
C10 C 0.6715(6) 0.3142(4) 0.3724(3) 0.0843(11) Uani 1 1 d . . . . .
H10A H 0.753102 0.361512 0.381445 0.126 Uiso 1 1 calc R U . . .
H10B H 0.657934 0.328799 0.313561 0.126 Uiso 1 1 calc R U . . .
H10C H 0.722129 0.221334 0.400978 0.126 Uiso 1 1 calc R U . . .
C11 C 0.3448(5) 0.2838(3) 0.40864(19) 0.0625(8) Uani 1 1 d . . . . .
H11 H 0.220825 0.340482 0.387320 0.075 Uiso 1 1 calc R U . . .
C12 C 0.3682(5) 0.2422(3) 0.5037(2) 0.0683(9) Uani 1 1 d . . . . .
H12 H 0.429561 0.147601 0.528676 0.082 Uiso 1 1 calc R U . . .
C13 C 0.1922(5) 0.2864(4) 0.54568(19) 0.0693(9) Uani 1 1 d . . . . .
H13 H 0.137018 0.380732 0.516566 0.083 Uiso 1 1 calc R U . . .
C14 C 0.0478(6) 0.2164(4) 0.5480(2) 0.0856(11) Uani 1 1 d . . . . .
H14A H -0.065876 0.265594 0.565735 0.103 Uiso 1 1 calc R U . . .
H14B H 0.024525 0.218400 0.491603 0.103 Uiso 1 1 calc R U . . .
C15 C 0.0921(7) 0.0776(5) 0.6032(3) 0.1055(15) Uani 1 1 d . . . . .
H15A H 0.130422 0.073115 0.658333 0.127 Uiso 1 1 calc R U . . .
H15B H 0.195361 0.024957 0.581317 0.127 Uiso 1 1 calc R U . . .
C16 C -0.0692(8) 0.0180(6) 0.6116(4) 0.126(2) Uani 1 1 d . . . . .
H16A H -0.117359 0.031306 0.556913 0.188 Uiso 1 1 calc R U . . .
H16B H -0.164351 0.060084 0.641677 0.188 Uiso 1 1 calc R U . . .
H16C H -0.027691 -0.075086 0.641380 0.188 Uiso 1 1 calc R U . . .
C17 C 0.1563(5) 0.3673(3) 0.6623(2) 0.0624(8) Uani 1 1 d . . . . .
C18 C 0.1959(4) 0.3327(3) 0.75357(19) 0.0596(8) Uani 1 1 d . . . . .
C19 C 0.2947(6) 0.2073(3) 0.8015(2) 0.0739(10) Uani 1 1 d . . . . .
H19 H 0.344096 0.143020 0.776175 0.089 Uiso 1 1 calc R U . . .
C20 C 0.3207(6) 0.1769(4) 0.8864(2) 0.0808(11) Uani 1 1 d . . . . .
H20 H 0.386929 0.092654 0.919057 0.097 Uiso 1 1 calc R U . . .
C21 C 0.2458(5) 0.2746(4) 0.9219(2) 0.0714(9) Uani 1 1 d . . . . .
C22 C 0.1503(6) 0.4001(4) 0.8765(2) 0.0777(10) Uani 1 1 d . . . . .
H22 H 0.104044 0.464462 0.902119 0.093 Uiso 1 1 calc R U . . .
C23 C 0.1244(5) 0.4288(3) 0.7915(2) 0.0727(10) Uani 1 1 d . . . . .
H23 H 0.058389 0.513411 0.759228 0.087 Uiso 1 1 calc R U . . .
C24 C 0.3504(6) 0.2008(4) 0.2964(2) 0.0733(10) Uani 1 1 d . . . . .
C25 C 0.4339(7) 0.0853(4) 0.2658(3) 0.0887(12) Uani 1 1 d . . . . .
H25A H 0.557047 0.085761 0.248800 0.133 Uiso 1 1 calc R U . . .
H25B H 0.360293 0.091756 0.219116 0.133 Uiso 1 1 calc R U . . .
H25C H 0.437858 0.004559 0.310040 0.133 Uiso 1 1 calc R U . . .

loop_
_atom_site_aniso_label
_atom_site_aniso_U_11
_atom_site_aniso_U_22
_atom_site_aniso_U_33
_atom_site_aniso_U_23
_atom_site_aniso_U_13
_atom_site_aniso_U_12
O1 0.211(5) 0.130(3) 0.091(2) -0.048(2) 0.019(3) -0.020(3)
O2 0.205(5) 0.121(3) 0.088(2) -0.010(2) 0.004(2) 0.002(3)
O3 0.205(4) 0.074(2) 0.102(2) -0.0466(18) -0.006(2) 0.010(2)
O4 0.105(2) 0.0613(14) 0.0744(15) -0.0299(12) 0.0012(13) -0.0141(12)
O5 0.0924(18) 0.0929(18) 0.0625(14) -0.0376(13) -0.0049(12) -0.0287(14)
O6 0.170(3) 0.0813(19) 0.0693(16) -0.0367(15) -0.0304(18) 0.0089(19)
O7 0.0835(16) 0.0646(13) 0.0587(12) -0.0353(10) -0.0030(10) -0.0086(11)
O8 0.0897(16) 0.0662(13) 0.0512(12) -0.0294(10) -0.0051(10) -0.0063(11)
O9 0.109(2) 0.0711(16) 0.0696(15) -0.0320(13) -0.0182(14) 0.0030(14)
O10 0.238(5) 0.111(3) 0.0590(17) -0.0222(18) -0.016(2) -0.007(3)
O11 0.261(6) 0.124(3) 0.076(2) -0.059(2) -0.008(2) -0.025(3)
N1 0.138(4) 0.108(3) 0.079(2) -0.019(2) 0.014(2) -0.017(3)
N2 0.136(3) 0.091(2) 0.0566(18) -0.0307(18) 0.0010(18) -0.026(2)
C1 0.079(2) 0.060(2) 0.088(2) -0.0249(18) 0.0098(18) -0.0157(17)
C2 0.118(4) 0.064(2) 0.099(3) -0.031(2) 0.007(2) -0.009(2)
C3 0.121(4) 0.067(2) 0.089(3) -0.013(2) 0.009(2) -0.008(2)
C4 0.095(3) 0.082(3) 0.075(2) -0.021(2) 0.015(2) -0.018(2)
C5 0.120(4) 0.076(3) 0.082(3) -0.032(2) 0.011(2) -0.017(2)
C6 0.103(3) 0.059(2) 0.082(2) -0.0223(18) 0.009(2) -0.0148(19)
C7 0.089(3) 0.062(2) 0.086(2) -0.0316(18) 0.0060(19) -0.0134(18)
C8 0.086(2) 0.077(2) 0.078(2) -0.0396(18) 0.0038(18) -0.0217(19)
C9 0.080(2) 0.074(2) 0.0605(18) -0.0328(16) -0.0008(15) -0.0165(17)
C10 0.079(2) 0.092(3) 0.087(3) -0.041(2) 0.0065(19) -0.018(2)
C11 0.080(2) 0.0550(17) 0.0533(16) -0.0289(13) -0.0009(14) -0.0061(14)
C12 0.089(2) 0.0618(18) 0.0545(17) -0.0276(14) -0.0066(15) -0.0098(16)
C13 0.090(2) 0.072(2) 0.0468(16) -0.0278(14) -0.0051(15) -0.0114(17)
C14 0.096(3) 0.101(3) 0.067(2) -0.040(2) -0.0039(18) -0.020(2)
C15 0.113(4) 0.098(3) 0.117(4) -0.048(3) -0.009(3) -0.029(3)
C16 0.131(5) 0.138(5) 0.152(5) -0.083(4) 0.036(4) -0.070(4)
C17 0.074(2) 0.0584(18) 0.0578(17) -0.0267(15) -0.0019(14) -0.0125(15)
C18 0.0662(18) 0.0581(17) 0.0584(17) -0.0264(14) 0.0023(13) -0.0144(14)
C19 0.098(3) 0.0614(19) 0.0610(18) -0.0300(15) 0.0014(17) -0.0079(17)
C20 0.109(3) 0.065(2) 0.062(2) -0.0241(16) -0.0051(18) -0.0083(19)
C21 0.092(2) 0.074(2) 0.0553(18) -0.0288(16) 0.0007(16) -0.0234(18)
C22 0.100(3) 0.074(2) 0.068(2) -0.0408(18) 0.0056(18) -0.0175(19)
C23 0.092(3) 0.0597(19) 0.0640(19) -0.0280(15) -0.0046(16) -0.0062(17)
C24 0.100(3) 0.065(2) 0.0562(17) -0.0294(16) -0.0019(17) -0.0125(18)
C25 0.118(3) 0.084(3) 0.071(2) -0.047(2) 0.008(2) -0.014(2)

loop_
_atom_type_symbol
_atom_type_description
_atom_type_scat_dispersion_real
_atom_type_scat_dispersion_imag
_atom_type_scat_source
C C 0.0181 0.0091 'International Tables Vol C Tables 4.2.6.8 and 6.1.1.4'
H H 0.0000 0.0000 'International Tables Vol C Tables 4.2.6.8 and 6.1.1.4'
N N 0.0311 0.0180 'International Tables Vol C Tables 4.2.6.8 and 6.1.1.4'
O O 0.0492 0.0322 'International Tables Vol C Tables 4.2.6.8 and 6.1.1.4'

loop_
_geom_angle_atom_site_label_1
_geom_angle_atom_site_label_2
_geom_angle_atom_site_label_3
_geom_angle
_geom_angle_site_symmetry_1
_geom_angle_site_symmetry_3
_geom_angle_publ_flag
C7 O4 C8 116.9(3) . . ?
C12 O5 C9 92.0(2) . . ?
C24 O7 C11 115.5(2) . . ?
C17 O8 C13 117.0(2) . . ?
O1 N1 O2 124.1(5) . . ?
O1 N1 C4 118.4(4) . . ?
O2 N1 C4 117.5(5) . . ?
O10 N2 O11 123.1(4) . . ?
O10 N2 C21 118.9(3) . . ?
O11 N2 C21 118.0(4) . . ?
C2 C1 C6 120.0(4) . . ?
C2 C1 C7 118.2(3) . . ?
C6 C1 C7 121.8(3) . . ?
C1 C2 H2 119.8 . . ?
C1 C2 C3 120.5(4) . . ?
C3 C2 H2 119.8 . . ?
C2 C3 H3 120.7 . . ?
C4 C3 C2 118.6(4) . . ?
C4 C3 H3 120.7 . . ?
C3 C4 N1 119.1(4) . . ?
C3 C4 C5 121.9(4) . . ?
C5 C4 N1 119.0(4) . . ?
C4 C5 H5 120.6 . . ?
C6 C5 C4 118.7(4) . . ?
C6 C5 H5 120.6 . . ?
C1 C6 H6 119.9 . . ?
C5 C6 C1 120.3(4) . . ?
C5 C6 H6 119.9 . . ?
O3 C7 O4 123.6(4) . . ?
O3 C7 C1 123.8(4) . . ?
O4 C7 C1 112.6(3) . . ?
O4 C8 H8A 110.5 . . ?
O4 C8 H8B 110.5 . . ?
O4 C8 C9 106.1(3) . . ?
H8A C8 H8B 108.7 . . ?
C9 C8 H8A 110.5 . . ?
C9 C8 H8B 110.5 . . ?
O5 C9 C8 107.2(3) . . ?
O5 C9 C10 111.6(3) . . ?
O5 C9 C11 90.3(2) . . ?
C8 C9 C10 113.6(3) . . ?
C8 C9 C11 114.8(3) . . ?
C10 C9 C11 116.6(3) . . ?
C9 C10 H10A 109.5 . . ?
C9 C10 H10B 109.5 . . ?
C9 C10 H10C 109.5 . . ?
H10A C10 H10B 109.5 . . ?
H10A C10 H10C 109.5 . . ?
H10B C10 H10C 109.5 . . ?
O7 C11 C9 116.1(3) . . ?
O7 C11 H11 112.9 . . ?
O7 C11 C12 113.2(2) . . ?
C9 C11 H11 112.9 . . ?
C12 C11 C9 86.2(2) . . ?
C12 C11 H11 112.9 . . ?
O5 C12 C11 91.4(3) . . ?
O5 C12 H12 112.4 . . ?
O5 C12 C13 113.1(3) . . ?
C11 C12 H12 112.4 . . ?
C13 C12 C11 113.6(3) . . ?
C13 C12 H12 112.4 . . ?
O8 C13 C12 106.9(3) . . ?
O8 C13 H13 107.8 . . ?
O8 C13 C14 109.4(3) . . ?
C12 C13 H13 107.8 . . ?
C14 C13 C12 116.9(3) . . ?
C14 C13 H13 107.8 . . ?
C13 C14 H14A 108.3 . . ?
C13 C14 H14B 108.3 . . ?
H14A C14 H14B 107.4 . . ?
C15 C14 C13 116.0(3) . . ?
C15 C14 H14A 108.3 . . ?
C15 C14 H14B 108.3 . . ?
C14 C15 H15A 108.9 . . ?
C14 C15 H15B 108.9 . . ?
C14 C15 C16 113.3(4) . . ?
H15A C15 H15B 107.7 . . ?
C16 C15 H15A 108.9 . . ?
C16 C15 H15B 108.9 . . ?
C15 C16 H16A 109.5 . . ?
C15 C16 H16B 109.5 . . ?
C15 C16 H16C 109.5 . . ?
H16A C16 H16B 109.5 . . ?
H16A C16 H16C 109.5 . . ?
H16B C16 H16C 109.5 . . ?
O8 C17 C18 112.8(3) . . ?
O9 C17 O8 124.0(3) . . ?
O9 C17 C18 123.1(3) . . ?
C19 C18 C17 122.0(3) . . ?
C19 C18 C23 119.6(3) . . ?
C23 C18 C17 118.4(3) . . ?
C18 C19 H19 119.7 . . ?
C20 C19 C18 120.5(3) . . ?
C20 C19 H19 119.7 . . ?
C19 C20 H20 120.9 . . ?
C19 C20 C21 118.2(3) . . ?
C21 C20 H20 120.9 . . ?
C20 C21 N2 117.9(3) . . ?
C22 C21 N2 119.1(3) . . ?
C22 C21 C20 123.0(3) . . ?
C21 C22 H22 120.9 . . ?
C21 C22 C23 118.1(3) . . ?
C23 C22 H22 120.9 . . ?
C18 C23 H23 119.7 . . ?
C22 C23 C18 120.6(3) . . ?
C22 C23 H23 119.7 . . ?
O6 C24 O7 122.7(3) . . ?
O6 C24 C25 125.6(3) . . ?
O7 C24 C25 111.6(3) . . ?
C24 C25 H25A 109.5 . . ?
C24 C25 H25B 109.5 . . ?
C24 C25 H25C 109.5 . . ?
H25A C25 H25B 109.5 . . ?
H25A C25 H25C 109.5 . . ?
H25B C25 H25C 109.5 . . ?

loop_
_geom_bond_atom_site_label_1
_geom_bond_atom_site_label_2
_geom_bond_distance
_geom_bond_site_symmetry_2
_geom_bond_publ_flag
O1 N1 1.206(6) . ?
O2 N1 1.225(6) . ?
O3 C7 1.201(5) . ?
O4 C7 1.316(4) . ?
O4 C8 1.446(4) . ?
O5 C9 1.466(4) . ?
O5 C12 1.449(4) . ?
O6 C24 1.184(4) . ?
O7 C11 1.433(3) . ?
O7 C24 1.349(4) . ?
O8 C13 1.473(3) . ?
O8 C17 1.327(4) . ?
O9 C17 1.202(4) . ?
O10 N2 1.197(5) . ?
O11 N2 1.206(5) . ?
N1 C4 1.481(6) . ?
N2 C21 1.475(4) . ?
C1 C2 1.372(5) . ?
C1 C6 1.382(5) . ?
C1 C7 1.501(5) . ?
C2 H2 0.9300 . ?
C2 C3 1.379(6) . ?
C3 H3 0.9300 . ?
C3 C4 1.370(6) . ?
C4 C5 1.378(6) . ?
C5 H5 0.9300 . ?
C5 C6 1.371(6) . ?
C6 H6 0.9300 . ?
C8 H8A 0.9700 . ?
C8 H8B 0.9700 . ?
C8 C9 1.514(5) . ?
C9 C10 1.515(5) . ?
C9 C11 1.540(5) . ?
C10 H10A 0.9600 . ?
C10 H10B 0.9600 . ?
C10 H10C 0.9600 . ?
C11 H11 0.9800 . ?
C11 C12 1.526(4) . ?
C12 H12 0.9800 . ?
C12 C13 1.507(5) . ?
C13 H13 0.9800 . ?
C13 C14 1.499(5) . ?
C14 H14A 0.9700 . ?
C14 H14B 0.9700 . ?
C14 C15 1.477(6) . ?
C15 H15A 0.9700 . ?
C15 H15B 0.9700 . ?
C15 C16 1.522(7) . ?
C16 H16A 0.9600 . ?
C16 H16B 0.9600 . ?
C16 H16C 0.9600 . ?
C17 C18 1.489(4) . ?
C18 C19 1.382(5) . ?
C18 C23 1.386(4) . ?
C19 H19 0.9300 . ?
C19 C20 1.374(5) . ?
C20 H20 0.9300 . ?
C20 C21 1.378(5) . ?
C21 C22 1.363(5) . ?
C22 H22 0.9300 . ?
C22 C23 1.379(5) . ?
C23 H23 0.9300 . ?
C24 C25 1.500(5) . ?
C25 H25A 0.9600 . ?
C25 H25B 0.9600 . ?
C25 H25C 0.9600 . ?

loop_
_geom_torsion_atom_site_label_1
_geom_torsion_atom_site_label_2
_geom_torsion_atom_site_label_3
_geom_torsion_atom_site_label_4
_geom_torsion
_geom_torsion_site_symmetry_1
_geom_torsion_site_symmetry_2
_geom_torsion_site_symmetry_3
_geom_torsion_site_symmetry_4
_geom_torsion_publ_flag
O1 N1 C4 C3 172.8(5) . . . . ?
O1 N1 C4 C5 -7.6(8) . . . . ?
O2 N1 C4 C3 -4.1(8) . . . . ?
O2 N1 C4 C5 175.5(5) . . . . ?
O4 C8 C9 O5 -175.4(3) . . . . ?
O4 C8 C9 C10 60.9(4) . . . . ?
O4 C8 C9 C11 -76.8(4) . . . . ?
O5 C9 C11 O7 -116.5(3) . . . . ?
O5 C9 C11 C12 -2.4(2) . . . . ?
O5 C12 C13 O8 -62.5(3) . . . . ?
O5 C12 C13 C14 174.6(3) . . . . ?
O7 C11 C12 O5 119.3(3) . . . . ?
O7 C11 C12 C13 -124.7(3) . . . . ?
O8 C13 C14 C15 -51.8(4) . . . . ?
O8 C17 C18 C19 -8.2(5) . . . . ?
O8 C17 C18 C23 174.3(3) . . . . ?
O9 C17 C18 C19 171.9(4) . . . . ?
O9 C17 C18 C23 -5.6(5) . . . . ?
O10 N2 C21 C20 -3.4(7) . . . . ?
O10 N2 C21 C22 176.4(5) . . . . ?
O11 N2 C21 C20 176.2(5) . . . . ?
O11 N2 C21 C22 -3.9(7) . . . . ?
N1 C4 C5 C6 179.0(4) . . . . ?
N2 C21 C22 C23 -178.3(4) . . . . ?
C1 C2 C3 C4 1.3(8) . . . . ?
C2 C1 C6 C5 0.5(7) . . . . ?
C2 C1 C7 O3 7.6(7) . . . . ?
C2 C1 C7 O4 -172.8(4) . . . . ?
C2 C3 C4 N1 179.8(4) . . . . ?
C2 C3 C4 C5 0.2(8) . . . . ?
C3 C4 C5 C6 -1.3(7) . . . . ?
C4 C5 C6 C1 1.0(7) . . . . ?
C6 C1 C2 C3 -1.7(7) . . . . ?
C6 C1 C7 O3 -171.5(5) . . . . ?
C6 C1 C7 O4 8.1(6) . . . . ?
C7 O4 C8 C9 173.8(3) . . . . ?
C7 C1 C2 C3 179.2(4) . . . . ?
C7 C1 C6 C5 179.6(4) . . . . ?
C8 O4 C7 O3 1.9(6) . . . . ?
C8 O4 C7 C1 -177.7(3) . . . . ?
C8 C9 C11 O7 134.3(3) . . . . ?
C8 C9 C11 C12 -111.6(3) . . . . ?
C9 O5 C12 C11 -2.5(2) . . . . ?
C9 O5 C12 C13 -119.1(3) . . . . ?
C9 C11 C12 O5 2.4(2) . . . . ?
C9 C11 C12 C13 118.5(3) . . . . ?
C10 C9 C11 O7 -2.1(4) . . . . ?
C10 C9 C11 C12 112.0(3) . . . . ?
C11 O7 C24 O6 -3.9(6) . . . . ?
C11 O7 C24 C25 174.7(3) . . . . ?
C11 C12 C13 O8 -165.0(3) . . . . ?
C11 C12 C13 C14 72.1(4) . . . . ?
C12 O5 C9 C8 118.7(3) . . . . ?
C12 O5 C9 C10 -116.3(3) . . . . ?
C12 O5 C9 C11 2.5(2) . . . . ?
C12 C13 C14 C15 69.8(4) . . . . ?
C13 O8 C17 O9 -10.1(5) . . . . ?
C13 O8 C17 C18 170.0(3) . . . . ?
C13 C14 C15 C16 172.5(4) . . . . ?
C17 O8 C13 C12 139.3(3) . . . . ?
C17 O8 C13 C14 -93.3(4) . . . . ?
C17 C18 C19 C20 -176.6(4) . . . . ?
C17 C18 C23 C22 177.2(3) . . . . ?
C18 C19 C20 C21 -0.1(6) . . . . ?
C19 C18 C23 C22 -0.3(6) . . . . ?
C19 C20 C21 N2 178.7(4) . . . . ?
C19 C20 C21 C22 -1.1(7) . . . . ?
C20 C21 C22 C23 1.6(6) . . . . ?
C21 C22 C23 C18 -0.8(6) . . . . ?
C23 C18 C19 C20 0.8(6) . . . . ?
C24 O7 C11 C9 -96.6(3) . . . . ?
C24 O7 C11 C12 165.9(3) . . . . ?
